data_1525447
loop_
_publ_author_name
'Watelet, H.'
'Picard, J.P.'
'Baud, G.'
'Besse, J.P.'
'Chevalier, R.'

_publ_section_title
;
 Classement des porteurs de charge et conductivite du compose K8 Na4 Sb12
 O36 de structure K Sb O3 cubique
;
_journal_name_full 'Materials Research Bulletin'
_journal_page_first 877
_journal_page_last 882
_journal_volume 16
_journal_year 1981
_chemical_formula_sum 'K2 Na O9 Sb3'
_chemical_name_systematic 'K2 Na Sb3 O9'
_space_group_IT_number 201
_symmetry_space_group_name_Hall '-P 2ab 2bc 3'
_symmetry_space_group_name_H-M 'P n -3 :2'
_cell_angle_alpha 90
_cell_angle_beta 90
_cell_angle_gamma 90
_cell_formula_units_Z 4
_cell_length_a 9.515
_cell_length_b 9.515
_cell_length_c 9.515
_cell_volume 861.443
_citation_journal_id_ASTM MRBUAC
_cod_data_source_file Watelet_MRBUAC_1981_505.cif
_cod_data_source_block K2Na1O9Sb3
_cod_original_cell_volume 861.4427
_cod_original_formula_sum 'K2 Na1 O9 Sb3'
_cod_database_code 1525447

loop_
_symmetry_equiv_pos_as_xyz
x,y,z
-x+1/2,-y+1/2,z
x,-y+1/2,-z+1/2
-x+1/2,y,-z+1/2
z,x,y
-z+1/2,-x+1/2,y
z,-x+1/2,-y+1/2
-z+1/2,x,-y+1/2
y,z,x
y,-z+1/2,-x+1/2
-y+1/2,z,-x+1/2
-y+1/2,-z+1/2,x
-x,-y,-z
x-1/2,y-1/2,-z
-x,y-1/2,z-1/2
x-1/2,-y,z-1/2
-z,-x,-y
z-1/2,x-1/2,-y
-z,x-1/2,y-1/2
z-1/2,-x,y-1/2
-y,-z,-x
-y,z-1/2,x-1/2
y-1/2,-z,x-1/2
y-1/2,z-1/2,-x

loop_
_atom_site_label
_atom_site_type_symbol
_atom_site_fract_x
_atom_site_fract_y
_atom_site_fract_z
_atom_site_occupancy
_atom_site_U_iso_or_equiv
O2 O-2 0.25 0.592 0.542 1 0.0
Na1 Na+1 0.018 0.018 0.018 0.5 0.0
K1 K+1 0.399 0.399 0.399 1 0.0
Sb1 Sb+5 0.59 0.75 0.25 1 0.0
O1 O-2 0.613 0.25 0.25 1 0.0
